data_7024913
loop_
_publ_author_name
'Tiempos-Flores, Norma'
'Metta-Maga\~na, Alejandro-Jos\'e'
'Montiel-Palma, Virginia'
'Cort\'es-Llamas, Sara-Ang\'elica'
'Mu\~noz-Hern\'andez, Miguel-Angel'

_publ_section_title
;
 Aluminium complexes derived from tridentate thioetherbis(phenolate)
 ligands and their activity in Diels-Alder catalysis.
;
_journal_issue 18
_journal_name_full 'Dalton transactions (Cambridge, England : 2003)'
_journal_page_first 4312
_journal_page_last 4320
_journal_paper_doi 10.1039/b922657e
_journal_volume 39
_journal_year 2010
_chemical_formula_sum 'C33 H53 Al O3 S'
_chemical_formula_weight 556.79
_chemical_name_systematic
;
?
;
_space_group_IT_number 14
_symmetry_cell_setting monoclinic
_symmetry_space_group_name_Hall '-P 2yn'
_symmetry_space_group_name_H-M 'P 1 21/n 1'
_atom_sites_solution_hydrogens geom
_atom_sites_solution_primary direct
_atom_sites_solution_secondary difmap
_audit_creation_method SHELXL-97
_cell_angle_alpha 90.00
_cell_angle_beta 81.097(2)
_cell_angle_gamma 90.00
_cell_formula_units_Z 4
_cell_length_a 10.6785(12)
_cell_length_b 12.1405(14)
_cell_length_c 26.563(3)
_cell_measurement_temperature 100(2)
_cell_volume 3402.2(7)
_computing_cell_refinement 'Bruker SMART'
_computing_data_collection 'Bruker SMART'
_computing_data_reduction 'Bruker SHELXTL'
_computing_molecular_graphics 'Bruker SHELXTL'
_computing_publication_material 'Bruker SHELXTL'
_computing_structure_refinement 'SHELXL-97 (Sheldrick, 1997)'
_computing_structure_solution 'SHELXS-97 (Sheldrick, 1990)'
_diffrn_ambient_temperature 100(2)
_diffrn_measured_fraction_theta_full 1.000
_diffrn_measured_fraction_theta_max 1.000
_diffrn_measurement_device_type 'CCD area detector'
_diffrn_measurement_method 'phi and omega scans'
_diffrn_radiation_monochromator graphite
_diffrn_radiation_source 'fine-focus sealed tube'
_diffrn_radiation_type MoK\a
_diffrn_radiation_wavelength 0.71073
_diffrn_reflns_av_R_equivalents 0.1599
_diffrn_reflns_av_sigmaI/netI 0.1680
_diffrn_reflns_limit_h_max 12
_diffrn_reflns_limit_h_min -12
_diffrn_reflns_limit_k_max 14
_diffrn_reflns_limit_k_min -14
_diffrn_reflns_limit_l_max 31
_diffrn_reflns_limit_l_min -31
_diffrn_reflns_number 32208
_diffrn_reflns_theta_full 25.00
_diffrn_reflns_theta_max 25.00
_diffrn_reflns_theta_min 1.55
_exptl_absorpt_coefficient_mu 0.149
_exptl_absorpt_correction_T_max 0.9837
_exptl_absorpt_correction_T_min 0.9722
_exptl_absorpt_correction_type numerical
_exptl_crystal_colour colorless
_exptl_crystal_density_diffrn 1.087
_exptl_crystal_density_method 'not measured'
_exptl_crystal_description block
_exptl_crystal_F_000 1216
_exptl_crystal_size_max 0.19
_exptl_crystal_size_mid 0.14
_exptl_crystal_size_min 0.11
_refine_diff_density_max 0.576
_refine_diff_density_min -0.321
_refine_diff_density_rms 0.072
_refine_ls_extinction_method none
_refine_ls_goodness_of_fit_ref 0.992
_refine_ls_hydrogen_treatment constr
_refine_ls_matrix_type full
_refine_ls_number_parameters 380
_refine_ls_number_reflns 5993
_refine_ls_number_restraints 173
_refine_ls_restrained_S_all 1.022
_refine_ls_R_factor_all 0.2359
_refine_ls_R_factor_gt 0.1191
_refine_ls_shift/su_max 0.000
_refine_ls_shift/su_mean 0.000
_refine_ls_structure_factor_coef Fsqd
_refine_ls_weighting_details 'calc w=1/[\s^2^(Fo^2^)+(0.1299P)^2^+0.0000P] where P=(Fo^2^+2Fc^2^)/3'
_refine_ls_weighting_scheme calc
_refine_ls_wR_factor_gt 0.2447
_refine_ls_wR_factor_ref 0.3049
_reflns_number_gt 2474
_reflns_number_total 5993
_reflns_threshold_expression >2sigma(I)
_cod_data_source_file b922657e.txt
_cod_data_source_block complex_2
_cod_depositor_comments
;
The following automatic conversions were performed:

'_symmetry_cell_setting' value 'Monoclinic' changed to 'monoclinic'
according to /home/saulius/struct/CIF-dictionaries/cif_core.dic
dictionary named 'cif_core.dic' version 2.4.2 from 2011-04-26.

Automatic conversion script
Id: cif_fix_values 1891 2012-01-12 08:04:46Z andrius 
;
_cod_original_sg_symbol_H-M P2(1)/n
_cod_database_code 7024913

loop_
_symmetry_equiv_pos_as_xyz
'x, y, z'
'-x+1/2, y+1/2, -z+1/2'
'-x, -y, -z'
'x-1/2, -y-1/2, z-1/2'

loop_
_atom_site_label
_atom_site_type_symbol
_atom_site_fract_x
_atom_site_fract_y
_atom_site_fract_z
_atom_site_U_iso_or_equiv
_atom_site_adp_type
_atom_site_occupancy
_atom_site_symmetry_multiplicity
_atom_site_calc_flag
_atom_site_refinement_flags
_atom_site_disorder_assembly
_atom_site_disorder_group
Al1 Al -0.1225(2) 0.8793(2) 0.74665(8) 0.0511(7) Uani 1 1 d . A .
O1 O -0.0962(4) 0.8093(4) 0.68803(16) 0.0523(14) Uani 1 1 d . . .
O2 O -0.1430(4) 0.8006(4) 0.80258(17) 0.0543(14) Uani 1 1 d . . .
S1 S 0.11654(18) 0.81442(17) 0.74662(7) 0.0468(6) Uani 1 1 d . . .
C1 C 0.0037(7) 0.7483(6) 0.6660(3) 0.0462(19) Uani 1 1 d . . .
C2 C 0.1103(7) 0.7334(6) 0.6908(2) 0.0415(18) Uani 1 1 d . . .
C3 C 0.0660(7) 0.7309(6) 0.8019(2) 0.0457(19) Uani 1 1 d . . .
C4 C -0.0593(7) 0.7443(6) 0.8258(3) 0.0426(18) Uani 1 1 d . . .
C5 C -0.0932(7) 0.6970(6) 0.8738(3) 0.0461(19) Uani 1 1 d . . .
C6 C -0.0019(8) 0.6380(6) 0.8942(3) 0.054(2) Uani 1 1 d . . .
H6A H -0.0256 0.6060 0.9269 0.065 Uiso 1 1 calc R . .
C7 C 0.1223(8) 0.6222(6) 0.8701(3) 0.052(2) Uani 1 1 d . . .
C8 C 0.1549(7) 0.6714(6) 0.8234(3) 0.0461(19) Uani 1 1 d . . .
H8A H 0.2389 0.6646 0.8058 0.055 Uiso 1 1 calc R . .
C9 C 0.2182(7) 0.5568(6) 0.8958(3) 0.071(2) Uani 1 1 d DU . .
C10 C 0.2392(11) 0.6143(9) 0.9437(3) 0.134(4) Uani 1 1 d DU . .
H10A H 0.3012 0.5731 0.9598 0.201 Uiso 1 1 calc R . .
H10B H 0.1589 0.6186 0.9672 0.201 Uiso 1 1 calc R . .
H10C H 0.2712 0.6888 0.9355 0.201 Uiso 1 1 calc R . .
C11 C 0.3444(8) 0.5422(9) 0.8625(4) 0.117(3) Uani 1 1 d DU . .
H11A H 0.4011 0.5001 0.8810 0.175 Uiso 1 1 calc R . .
H11B H 0.3817 0.6146 0.8533 0.175 Uiso 1 1 calc R . .
H11C H 0.3327 0.5024 0.8315 0.175 Uiso 1 1 calc R . .
C12 C 0.1704(9) 0.4425(7) 0.9095(4) 0.119(4) Uani 1 1 d DU . .
H12A H 0.2336 0.4023 0.9254 0.178 Uiso 1 1 calc R . .
H12B H 0.1556 0.4038 0.8786 0.178 Uiso 1 1 calc R . .
H12C H 0.0909 0.4470 0.9334 0.178 Uiso 1 1 calc R . .
C13 C -0.2261(7) 0.7153(7) 0.9053(3) 0.059(2) Uani 1 1 d . . .
C14 C -0.3277(8) 0.6670(8) 0.8770(4) 0.088(3) Uani 1 1 d . . .
H14A H -0.3135 0.5877 0.8722 0.132 Uiso 1 1 calc R . .
H14B H -0.3231 0.7029 0.8437 0.132 Uiso 1 1 calc R . .
H14C H -0.4116 0.6795 0.8970 0.132 Uiso 1 1 calc R . .
C15 C -0.2471(8) 0.8388(7) 0.9141(3) 0.074(3) Uani 1 1 d . . .
H15A H -0.1818 0.8681 0.9326 0.111 Uiso 1 1 calc R . .
H15B H -0.3310 0.8512 0.9341 0.111 Uiso 1 1 calc R . .
H15C H -0.2419 0.8764 0.8812 0.111 Uiso 1 1 calc R . .
C16 C -0.2396(9) 0.6589(8) 0.9579(3) 0.097(4) Uani 1 1 d . . .
H16A H -0.1761 0.6887 0.9771 0.145 Uiso 1 1 calc R . .
H16B H -0.2268 0.5794 0.9533 0.145 Uiso 1 1 calc R . .
H16C H -0.3246 0.6728 0.9766 0.145 Uiso 1 1 calc R . .
C17 C 0.0082(7) 0.7003(6) 0.6174(3) 0.0451(19) Uani 1 1 d . . .
C18 C 0.1144(7) 0.6383(6) 0.5984(3) 0.047(2) Uani 1 1 d . . .
H18A H 0.1175 0.6058 0.5657 0.057 Uiso 1 1 calc R . .
C19 C 0.2157(7) 0.6207(6) 0.6240(3) 0.0438(18) Uani 1 1 d . . .
C20 C 0.2133(6) 0.6713(6) 0.6704(3) 0.0439(19) Uani 1 1 d . . .
H20A H 0.2830 0.6633 0.6885 0.053 Uiso 1 1 calc R . .
C21 C 0.3299(8) 0.5500(7) 0.5999(3) 0.072(3) Uani 1 1 d DU . .
C22 C 0.4060(11) 0.5087(10) 0.6375(4) 0.164(5) Uani 1 1 d DU . .
H22A H 0.4770 0.4651 0.6201 0.247 Uiso 1 1 calc R . .
H22B H 0.3530 0.4624 0.6624 0.247 Uiso 1 1 calc R . .
H22C H 0.4387 0.5710 0.6549 0.247 Uiso 1 1 calc R . .
C23 C 0.4170(10) 0.6173(9) 0.5641(4) 0.149(5) Uani 1 1 d DU . .
H23A H 0.4897 0.5724 0.5493 0.223 Uiso 1 1 calc R . .
H23B H 0.4466 0.6800 0.5823 0.223 Uiso 1 1 calc R . .
H23C H 0.3725 0.6443 0.5369 0.223 Uiso 1 1 calc R . .
C24 C 0.2943(10) 0.4548(9) 0.5715(5) 0.171(5) Uani 1 1 d DU . .
H24A H 0.3706 0.4136 0.5573 0.256 Uiso 1 1 calc R . .
H24B H 0.2508 0.4801 0.5437 0.256 Uiso 1 1 calc R . .
H24C H 0.2375 0.4070 0.5944 0.256 Uiso 1 1 calc R . .
C25 C -0.1008(7) 0.7173(7) 0.5864(3) 0.054(2) Uani 1 1 d . . .
C26 C -0.2246(8) 0.6683(7) 0.6154(3) 0.079(3) Uani 1 1 d . . .
H26A H -0.2449 0.7039 0.6487 0.119 Uiso 1 1 calc R . .
H26B H -0.2137 0.5890 0.6200 0.119 Uiso 1 1 calc R . .
H26C H -0.2938 0.6807 0.5957 0.119 Uiso 1 1 calc R . .
C27 C -0.1165(8) 0.8396(7) 0.5764(3) 0.070(3) Uani 1 1 d . . .
H27A H -0.0371 0.8690 0.5578 0.105 Uiso 1 1 calc R . .
H27B H -0.1379 0.8785 0.6089 0.105 Uiso 1 1 calc R . .
H27C H -0.1846 0.8500 0.5560 0.105 Uiso 1 1 calc R . .
C28 C -0.0767(8) 0.6586(8) 0.5341(3) 0.083(3) Uani 1 1 d . . .
H28A H 0.0009 0.6876 0.5140 0.124 Uiso 1 1 calc R . .
H28B H -0.1485 0.6716 0.5159 0.124 Uiso 1 1 calc R . .
H28C H -0.0672 0.5793 0.5393 0.124 Uiso 1 1 calc R . .
C33 C -0.0875(8) 1.0369(7) 0.7509(3) 0.077(3) Uani 1 1 d . . .
H33A H -0.1663 1.0785 0.7514 0.115 Uiso 1 1 calc R . .
H33B H -0.0264 1.0592 0.7213 0.115 Uiso 1 1 calc R . .
H33C H -0.0523 1.0519 0.7821 0.115 Uiso 1 1 calc R . .
O3 O -0.3069(5) 0.8908(5) 0.7463(2) 0.0811(18) Uani 1 1 d DU . .
C29A C -0.3535(11) 0.9282(12) 0.7006(4) 0.096(3) Uani 0.730(8) 1 d PDU A 1
H29A H -0.2798 0.9360 0.6732 0.115 Uiso 0.730(8) 1 calc PR A 1
H29B H -0.3902 1.0026 0.7075 0.115 Uiso 0.730(8) 1 calc PR A 1
C30A C -0.4483(14) 0.8601(14) 0.6808(6) 0.120(5) Uani 0.730(8) 1 d PDU A 1
H30A H -0.4731 0.8955 0.6507 0.180 Uiso 0.730(8) 1 calc PR A 1
H30B H -0.5229 0.8519 0.7071 0.180 Uiso 0.730(8) 1 calc PR A 1
H30C H -0.4122 0.7874 0.6715 0.180 Uiso 0.730(8) 1 calc PR A 1
C31A C -0.3829(10) 0.9358(13) 0.7923(4) 0.102(3) Uani 0.730(8) 1 d PDU A 1
H31A H -0.3288 0.9362 0.8194 0.123 Uiso 0.730(8) 1 calc PR A 1
H31B H -0.4012 1.0137 0.7851 0.123 Uiso 0.730(8) 1 calc PR A 1
C32A C -0.5018(13) 0.8844(16) 0.8133(6) 0.140(6) Uani 0.730(8) 1 d PDU A 1
H32A H -0.5395 0.9240 0.8441 0.210 Uiso 0.730(8) 1 calc PR A 1
H32B H -0.4866 0.8076 0.8219 0.210 Uiso 0.730(8) 1 calc PR A 1
H32C H -0.5598 0.8869 0.7881 0.210 Uiso 0.730(8) 1 calc PR A 1
C29B C -0.391(2) 0.815(2) 0.7255(13) 0.096(4) Uani 0.270(8) 1 d PDU A 2
H29C H -0.4404 0.7688 0.7524 0.115 Uiso 0.270(8) 1 calc PR A 2
H29D H -0.3445 0.7666 0.6988 0.115 Uiso 0.270(8) 1 calc PR A 2
C30B C -0.471(4) 0.895(3) 0.7042(16) 0.111(6) Uani 0.270(8) 1 d PDU A 2
H30D H -0.5312 0.8558 0.6860 0.166 Uiso 0.270(8) 1 calc PR A 2
H30E H -0.4182 0.9436 0.6804 0.166 Uiso 0.270(8) 1 calc PR A 2
H30F H -0.5185 0.9386 0.7318 0.166 Uiso 0.270(8) 1 calc PR A 2
C31B C -0.367(3) 0.9984(16) 0.7574(14) 0.098(4) Uani 0.270(8) 1 d PDU A 2
H31C H -0.3098 1.0490 0.7724 0.117 Uiso 0.270(8) 1 calc PR A 2
H31D H -0.3895 1.0323 0.7261 0.117 Uiso 0.270(8) 1 calc PR A 2
C32B C -0.480(3) 0.974(4) 0.7939(15) 0.117(7) Uani 0.270(8) 1 d PDU A 2
H32D H -0.5238 1.0424 0.8052 0.175 Uiso 0.270(8) 1 calc PR A 2
H32E H -0.4558 0.9353 0.8234 0.175 Uiso 0.270(8) 1 calc PR A 2
H32F H -0.5370 0.9267 0.7777 0.175 Uiso 0.270(8) 1 calc PR A 2

loop_
_atom_site_aniso_label
_atom_site_aniso_U_11
_atom_site_aniso_U_22
_atom_site_aniso_U_33
_atom_site_aniso_U_23
_atom_site_aniso_U_13
_atom_site_aniso_U_12
Al1 0.0452(14) 0.0655(17) 0.0430(14) -0.0054(13) -0.0079(11) 0.0164(13)
O1 0.038(3) 0.077(4) 0.043(3) -0.011(3) -0.011(2) 0.016(3)
O2 0.036(3) 0.075(4) 0.051(3) 0.005(3) -0.004(2) 0.012(3)
S1 0.0452(11) 0.0627(13) 0.0334(10) -0.0028(10) -0.0093(8) -0.0013(10)
C1 0.041(4) 0.056(5) 0.040(4) 0.003(4) -0.003(4) 0.002(4)
C2 0.042(4) 0.054(5) 0.029(4) 0.002(3) -0.010(3) -0.003(4)
C3 0.048(5) 0.055(5) 0.035(4) -0.007(4) -0.011(4) -0.001(4)
C4 0.033(4) 0.058(5) 0.037(4) 0.001(4) -0.007(3) 0.000(4)
C5 0.042(4) 0.044(5) 0.050(5) -0.001(4) -0.002(4) 0.008(4)
C6 0.071(6) 0.039(5) 0.049(5) 0.007(4) 0.001(4) -0.007(4)
C7 0.059(6) 0.059(5) 0.039(5) -0.002(4) -0.013(4) -0.002(4)
C8 0.035(4) 0.057(5) 0.049(5) -0.006(4) -0.013(3) 0.007(4)
C9 0.067(5) 0.076(5) 0.077(5) 0.012(4) -0.035(4) 0.015(5)
C10 0.175(10) 0.133(8) 0.117(7) -0.028(6) -0.097(7) 0.061(8)
C11 0.068(6) 0.155(9) 0.129(7) 0.035(7) -0.023(5) 0.042(6)
C12 0.114(8) 0.091(6) 0.164(10) 0.050(6) -0.063(7) 0.002(6)
C13 0.054(5) 0.064(6) 0.056(5) 0.000(4) 0.003(4) -0.004(5)
C14 0.051(6) 0.086(7) 0.122(8) -0.004(6) 0.004(6) -0.008(5)
C15 0.074(6) 0.064(7) 0.078(6) -0.005(5) 0.011(5) 0.009(5)
C16 0.079(7) 0.105(8) 0.092(7) 0.032(6) 0.031(6) 0.019(6)
C17 0.047(5) 0.049(5) 0.040(4) 0.003(4) -0.010(4) -0.001(4)
C18 0.049(5) 0.056(5) 0.037(4) -0.016(4) -0.005(4) -0.001(4)
C19 0.041(5) 0.053(5) 0.035(4) -0.002(4) 0.002(3) 0.002(4)
C20 0.024(4) 0.056(5) 0.052(5) 0.001(4) -0.005(3) 0.006(4)
C21 0.062(5) 0.081(6) 0.074(6) -0.019(5) -0.011(4) 0.032(5)
C22 0.185(11) 0.210(12) 0.094(8) -0.001(8) -0.010(8) 0.146(10)
C23 0.098(9) 0.130(10) 0.190(12) 0.013(9) 0.064(8) 0.027(8)
C24 0.100(9) 0.153(11) 0.253(13) -0.132(10) -0.006(9) 0.032(8)
C25 0.051(5) 0.061(6) 0.052(5) -0.005(4) -0.019(4) 0.002(4)
C26 0.058(6) 0.089(7) 0.095(7) 0.001(6) -0.029(5) -0.001(5)
C27 0.078(6) 0.077(7) 0.062(6) 0.002(5) -0.032(5) 0.004(5)
C28 0.077(7) 0.112(8) 0.066(6) -0.023(6) -0.032(5) 0.008(6)
C33 0.088(7) 0.071(6) 0.071(6) -0.002(5) -0.010(5) 0.017(5)
O3 0.045(3) 0.126(5) 0.074(4) -0.010(3) -0.015(3) 0.043(3)
C29A 0.056(6) 0.150(8) 0.083(5) 0.001(6) -0.016(5) 0.033(6)
C30A 0.079(8) 0.192(11) 0.094(9) -0.043(9) -0.032(7) 0.039(8)
C31A 0.067(6) 0.155(8) 0.084(5) -0.011(6) -0.005(5) 0.043(6)
C32A 0.097(9) 0.192(14) 0.117(10) 0.010(11) 0.030(7) 0.030(9)
C29B 0.057(7) 0.145(8) 0.087(8) -0.014(7) -0.017(6) 0.033(6)
C30B 0.069(11) 0.179(13) 0.093(13) -0.017(11) -0.037(9) 0.043(10)
C31B 0.064(7) 0.136(7) 0.092(8) -0.012(7) -0.006(7) 0.047(6)
C32B 0.082(11) 0.154(14) 0.103(12) -0.025(12) 0.017(9) 0.046(10)

loop_
_atom_type_symbol
_atom_type_description
_atom_type_scat_dispersion_real
_atom_type_scat_dispersion_imag
_atom_type_scat_source
C C 0.0033 0.0016 'International Tables Vol C Tables 4.2.6.8 and 6.1.1.4'
H H 0.0000 0.0000 'International Tables Vol C Tables 4.2.6.8 and 6.1.1.4'
O O 0.0106 0.0060 'International Tables Vol C Tables 4.2.6.8 and 6.1.1.4'
Al Al 0.0645 0.0514 'International Tables Vol C Tables 4.2.6.8 and 6.1.1.4'
S S 0.1246 0.1234 'International Tables Vol C Tables 4.2.6.8 and 6.1.1.4'

loop_
_geom_angle_atom_site_label_1
_geom_angle_atom_site_label_2
_geom_angle_atom_site_label_3
_geom_angle
O2 Al1 O1 118.0(3)
O2 Al1 C33 119.0(3)
O1 Al1 C33 121.2(3)
O2 Al1 O3 92.8(3)
O1 Al1 O3 93.0(2)
C33 Al1 O3 97.5(3)
O2 Al1 S1 80.41(17)
O1 Al1 S1 80.53(17)
C33 Al1 S1 95.6(3)
O3 Al1 S1 166.9(2)
C1 O1 Al1 130.8(4)
C4 O2 Al1 131.3(4)
C2 S1 C3 108.8(3)
C2 S1 Al1 90.3(2)
C3 S1 Al1 90.0(2)
O1 C1 C2 120.5(6)
O1 C1 C17 122.2(6)
C2 C1 C17 117.3(7)
C20 C2 C1 122.8(6)
C20 C2 S1 119.9(5)
C1 C2 S1 116.9(5)
C8 C3 C4 122.7(7)
C8 C3 S1 119.6(6)
C4 C3 S1 116.8(5)
O2 C4 C5 122.1(6)
O2 C4 C3 120.4(6)
C5 C4 C3 117.6(6)
C6 C5 C4 118.1(7)
C6 C5 C13 120.3(7)
C4 C5 C13 121.5(6)
C5 C6 C7 124.7(7)
C5 C6 H6A 117.7
C7 C6 H6A 117.7
C8 C7 C6 116.4(7)
C8 C7 C9 122.2(7)
C6 C7 C9 121.3(7)
C7 C8 C3 120.5(7)
C7 C8 H8A 119.8
C3 C8 H8A 119.8
C10 C9 C12 108.3(7)
C10 C9 C11 108.5(7)
C12 C9 C11 105.9(7)
C10 C9 C7 109.5(7)
C12 C9 C7 111.0(7)
C11 C9 C7 113.5(7)
C9 C10 H10A 109.5
C9 C10 H10B 109.5
H10A C10 H10B 109.5
C9 C10 H10C 109.5
H10A C10 H10C 109.5
H10B C10 H10C 109.5
C9 C11 H11A 109.5
C9 C11 H11B 109.5
H11A C11 H11B 109.5
C9 C11 H11C 109.5
H11A C11 H11C 109.5
H11B C11 H11C 109.5
C9 C12 H12A 109.5
C9 C12 H12B 109.5
H12A C12 H12B 109.5
C9 C12 H12C 109.5
H12A C12 H12C 109.5
H12B C12 H12C 109.5
C15 C13 C14 110.6(7)
C15 C13 C16 107.9(7)
C14 C13 C16 107.5(7)
C15 C13 C5 108.9(6)
C14 C13 C5 109.9(6)
C16 C13 C5 112.1(7)
C13 C14 H14A 109.5
C13 C14 H14B 109.5
H14A C14 H14B 109.5
C13 C14 H14C 109.5
H14A C14 H14C 109.5
H14B C14 H14C 109.5
C13 C15 H15A 109.5
C13 C15 H15B 109.5
H15A C15 H15B 109.5
C13 C15 H15C 109.5
H15A C15 H15C 109.5
H15B C15 H15C 109.5
C13 C16 H16A 109.5
C13 C16 H16B 109.5
H16A C16 H16B 109.5
C13 C16 H16C 109.5
H16A C16 H16C 109.5
H16B C16 H16C 109.5
C18 C17 C1 117.8(6)
C18 C17 C25 121.4(6)
C1 C17 C25 120.8(7)
C19 C18 C17 124.2(6)
C19 C18 H18A 117.9
C17 C18 H18A 117.9
C20 C19 C18 117.8(7)
C20 C19 C21 121.5(6)
C18 C19 C21 120.6(6)
C2 C20 C19 120.1(6)
C2 C20 H20A 120.0
C19 C20 H20A 120.0
C24 C21 C22 107.2(7)
C24 C21 C23 107.1(8)
C22 C21 C23 105.6(8)
C24 C21 C19 113.6(7)
C22 C21 C19 113.1(7)
C23 C21 C19 109.8(7)
C21 C22 H22A 109.5
C21 C22 H22B 109.5
H22A C22 H22B 109.5
C21 C22 H22C 109.5
H22A C22 H22C 109.5
H22B C22 H22C 109.5
C21 C23 H23A 109.5
C21 C23 H23B 109.5
H23A C23 H23B 109.5
C21 C23 H23C 109.5
H23A C23 H23C 109.5
H23B C23 H23C 109.5
C21 C24 H24A 109.5
C21 C24 H24B 109.5
H24A C24 H24B 109.5
C21 C24 H24C 109.5
H24A C24 H24C 109.5
H24B C24 H24C 109.5
C27 C25 C17 109.7(6)
C27 C25 C26 110.8(7)
C17 C25 C26 110.0(6)
C27 C25 C28 107.5(7)
C17 C25 C28 112.5(6)
C26 C25 C28 106.3(7)
C25 C26 H26A 109.5
C25 C26 H26B 109.5
H26A C26 H26B 109.5
C25 C26 H26C 109.5
H26A C26 H26C 109.5
H26B C26 H26C 109.5
C25 C27 H27A 109.5
C25 C27 H27B 109.5
H27A C27 H27B 109.5
C25 C27 H27C 109.5
H27A C27 H27C 109.5
H27B C27 H27C 109.5
C25 C28 H28A 109.5
C25 C28 H28B 109.5
H28A C28 H28B 109.5
C25 C28 H28C 109.5
H28A C28 H28C 109.5
H28B C28 H28C 109.5
Al1 C33 H33A 109.5
Al1 C33 H33B 109.5
H33A C33 H33B 109.5
Al1 C33 H33C 109.5
H33A C33 H33C 109.5
H33B C33 H33C 109.5
C29A O3 C29B 64.5(13)
C29A O3 C31A 111.2(8)
C29B O3 C31A 105.0(15)
C29A O3 C31B 72.1(16)
C29B O3 C31B 111.5(16)
C31A O3 C31B 48.0(14)
C29A O3 Al1 119.7(6)
C29B O3 Al1 129.2(12)
C31A O3 Al1 116.5(6)
C31B O3 Al1 117.8(13)
O3 C29A C30A 117.9(12)
O3 C29A H29A 107.8
C30A C29A H29A 107.8
O3 C29A H29B 107.8
C30A C29A H29B 107.8
H29A C29A H29B 107.2
C29A C30A H30A 109.5
C29A C30A H30B 109.5
H30A C30A H30B 109.5
C29A C30A H30C 109.5
H30A C30A H30C 109.5
H30B C30A H30C 109.5
C32A C31A O3 120.0(12)
C32A C31A H31A 107.3
O3 C31A H31A 107.3
C32A C31A H31B 107.3
O3 C31A H31B 107.3
H31A C31A H31B 106.9
C31A C32A H32A 109.5
C31A C32A H32B 109.5
H32A C32A H32B 109.5
C31A C32A H32C 109.5
H32A C32A H32C 109.5
H32B C32A H32C 109.5
O3 C29B C30B 99(2)
O3 C29B H29C 112.0
C30B C29B H29C 112.0
O3 C29B H29D 112.0
C30B C29B H29D 112.0
H29C C29B H29D 109.6
C29B C30B H30D 109.5
C29B C30B H30E 109.5
H30D C30B H30E 109.5
C29B C30B H30F 109.5
H30D C30B H30F 109.5
H30E C30B H30F 109.5
C32B C31B O3 104(2)
C32B C31B H31C 111.0
O3 C31B H31C 111.0
C32B C31B H31D 111.0
O3 C31B H31D 111.0
H31C C31B H31D 109.0
C31B C32B H32D 109.5
C31B C32B H32E 109.5
H32D C32B H32E 109.5
C31B C32B H32F 109.5
H32D C32B H32F 109.5
H32E C32B H32F 109.5

loop_
_geom_bond_atom_site_label_1
_geom_bond_atom_site_label_2
_geom_bond_distance
Al1 O2 1.752(5)
Al1 O1 1.759(5)
Al1 C33 1.955(9)
Al1 O3 1.975(6)
Al1 S1 2.671(3)
O1 C1 1.354(8)
O2 C4 1.349(8)
S1 C2 1.789(7)
S1 C3 1.797(7)
C1 C2 1.412(9)
C1 C17 1.412(9)
C2 C20 1.374(9)
C3 C8 1.385(9)
C3 C4 1.399(9)
C4 C5 1.394(9)
C5 C6 1.387(10)
C5 C13 1.547(10)
C6 C7 1.393(10)
C6 H6A 0.9500
C7 C8 1.373(9)
C7 C9 1.537(10)
C8 H8A 0.9500
C9 C10 1.498(8)
C9 C12 1.503(8)
C9 C11 1.504(8)
C10 H10A 0.9800
C10 H10B 0.9800
C10 H10C 0.9800
C11 H11A 0.9800
C11 H11B 0.9800
C11 H11C 0.9800
C12 H12A 0.9800
C12 H12B 0.9800
C12 H12C 0.9800
C13 C15 1.529(10)
C13 C14 1.530(11)
C13 C16 1.540(10)
C14 H14A 0.9800
C14 H14B 0.9800
C14 H14C 0.9800
C15 H15A 0.9800
C15 H15B 0.9800
C15 H15C 0.9800
C16 H16A 0.9800
C16 H16B 0.9800
C16 H16C 0.9800
C17 C18 1.389(9)
C17 C25 1.540(9)
C18 C19 1.380(9)
C18 H18A 0.9500
C19 C20 1.374(9)
C19 C21 1.547(10)
C20 H20A 0.9500
C21 C24 1.463(8)
C21 C22 1.468(8)
C21 C23 1.471(8)
C22 H22A 0.9800
C22 H22B 0.9800
C22 H22C 0.9800
C23 H23A 0.9800
C23 H23B 0.9800
C23 H23C 0.9800
C24 H24A 0.9800
C24 H24B 0.9800
C24 H24C 0.9800
C25 C27 1.522(10)
C25 C26 1.542(11)
C25 C28 1.547(10)
C26 H26A 0.9800
C26 H26B 0.9800
C26 H26C 0.9800
C27 H27A 0.9800
C27 H27B 0.9800
C27 H27C 0.9800
C28 H28A 0.9800
C28 H28B 0.9800
C28 H28C 0.9800
C33 H33A 0.9800
C33 H33B 0.9800
C33 H33C 0.9800
O3 C29A 1.455(8)
O3 C29B 1.457(14)
O3 C31A 1.464(8)
O3 C31B 1.465(13)
C29A C30A 1.465(9)
C29A H29A 0.9900
C29A H29B 0.9900
C30A H30A 0.9800
C30A H30B 0.9800
C30A H30C 0.9800
C31A C32A 1.447(9)
C31A H31A 0.9900
C31A H31B 0.9900
C32A H32A 0.9800
C32A H32B 0.9800
C32A H32C 0.9800
C29B C30B 1.468(13)
C29B H29C 0.9900
C29B H29D 0.9900
C30B H30D 0.9800
C30B H30E 0.9800
C30B H30F 0.9800
C31B C32B 1.462(13)
C31B H31C 0.9900
C31B H31D 0.9900
C32B H32D 0.9800
C32B H32E 0.9800
C32B H32F 0.9800

loop_
_geom_torsion_atom_site_label_1
_geom_torsion_atom_site_label_2
_geom_torsion_atom_site_label_3
_geom_torsion_atom_site_label_4
_geom_torsion
O2 Al1 O1 C1 -67.9(7)
C33 Al1 O1 C1 96.7(7)
O3 Al1 O1 C1 -162.6(6)
S1 Al1 O1 C1 5.9(6)
O1 Al1 O2 C4 74.6(7)
C33 Al1 O2 C4 -90.3(7)
O3 Al1 O2 C4 169.5(6)
S1 Al1 O2 C4 0.8(6)
O2 Al1 S1 C2 113.1(3)
O1 Al1 S1 C2 -7.5(3)
C33 Al1 S1 C2 -128.3(3)
O3 Al1 S1 C2 53.7(9)
O2 Al1 S1 C3 4.4(3)
O1 Al1 S1 C3 -116.3(3)
C33 Al1 S1 C3 122.9(3)
O3 Al1 S1 C3 -55.0(9)
Al1 O1 C1 C2 -0.4(10)
Al1 O1 C1 C17 -178.3(5)
O1 C1 C2 C20 179.2(7)
C17 C1 C2 C20 -2.8(11)
O1 C1 C2 S1 -9.1(9)
C17 C1 C2 S1 168.9(5)
C3 S1 C2 C20 -88.1(6)
Al1 S1 C2 C20 -178.2(6)
C3 S1 C2 C1 100.0(6)
Al1 S1 C2 C1 9.9(5)
C2 S1 C3 C8 90.9(6)
Al1 S1 C3 C8 -178.9(6)
C2 S1 C3 C4 -99.5(6)
Al1 S1 C3 C4 -9.2(5)
Al1 O2 C4 C5 172.2(5)
Al1 O2 C4 C3 -8.1(10)
C8 C3 C4 O2 -178.2(7)
S1 C3 C4 O2 12.5(9)
C8 C3 C4 C5 1.4(11)
S1 C3 C4 C5 -167.8(5)
O2 C4 C5 C6 178.3(7)
C3 C4 C5 C6 -1.4(10)
O2 C4 C5 C13 -5.5(11)
C3 C4 C5 C13 174.8(7)
C4 C5 C6 C7 0.0(12)
C13 C5 C6 C7 -176.3(7)
C5 C6 C7 C8 1.5(12)
C5 C6 C7 C9 179.2(7)
C6 C7 C8 C3 -1.4(11)
C9 C7 C8 C3 -179.1(7)
C4 C3 C8 C7 0.0(11)
S1 C3 C8 C7 169.0(6)
C8 C7 C9 C10 115.0(9)
C6 C7 C9 C10 -62.6(10)
C8 C7 C9 C12 -125.4(8)
C6 C7 C9 C12 57.0(10)
C8 C7 C9 C11 -6.3(11)
C6 C7 C9 C11 176.1(8)
C6 C5 C13 C15 117.7(8)
C4 C5 C13 C15 -58.4(9)
C6 C5 C13 C14 -121.0(8)
C4 C5 C13 C14 62.9(9)
C6 C5 C13 C16 -1.6(11)
C4 C5 C13 C16 -177.7(7)
O1 C1 C17 C18 -179.3(7)
C2 C1 C17 C18 2.7(10)
O1 C1 C17 C25 1.1(11)
C2 C1 C17 C25 -176.9(7)
C1 C17 C18 C19 -0.1(11)
C25 C17 C18 C19 179.4(7)
C17 C18 C19 C20 -2.5(12)
C17 C18 C19 C21 179.8(7)
C1 C2 C20 C19 0.2(11)
S1 C2 C20 C19 -171.3(6)
C18 C19 C20 C2 2.4(11)
C21 C19 C20 C2 -179.9(7)
C20 C19 C21 C24 144.6(8)
C18 C19 C21 C24 -37.8(11)
C20 C19 C21 C22 22.1(11)
C18 C19 C21 C22 -160.3(8)
C20 C19 C21 C23 -95.6(9)
C18 C19 C21 C23 82.1(9)
C18 C17 C25 C27 -119.5(8)
C1 C17 C25 C27 60.0(9)
C18 C17 C25 C26 118.4(8)
C1 C17 C25 C26 -62.1(9)
C18 C17 C25 C28 0.1(10)
C1 C17 C25 C28 179.6(7)
O2 Al1 O3 C29A -165.7(8)
O1 Al1 O3 C29A -47.5(8)
C33 Al1 O3 C29A 74.6(8)
S1 Al1 O3 C29A -107.5(11)
O2 Al1 O3 C29B -85.7(19)
O1 Al1 O3 C29B 32.5(19)
C33 Al1 O3 C29B 154.6(19)
S1 Al1 O3 C29B -27(2)
O2 Al1 O3 C31A 55.6(9)
O1 Al1 O3 C31A 173.8(9)
C33 Al1 O3 C31A -64.2(9)
S1 Al1 O3 C31A 113.7(11)
O2 Al1 O3 C31B 109.9(17)
O1 Al1 O3 C31B -131.9(17)
C33 Al1 O3 C31B -9.8(17)
S1 Al1 O3 C31B 168.1(18)
C29B O3 C29A C30A 5.9(17)
C31A O3 C29A C30A -91.1(14)
C31B O3 C29A C30A -119.5(17)
Al1 O3 C29A C30A 128.2(11)
C29A O3 C31A C32A 81.6(16)
C29B O3 C31A C32A 13.5(19)
C31B O3 C31A C32A 119(2)
Al1 O3 C31A C32A -136.3(12)
C29A O3 C29B C30B -32(2)
C31A O3 C29B C30B 75(3)
C31B O3 C29B C30B 25(3)
Al1 O3 C29B C30B -141(2)
C29A O3 C31B C32B 111(3)
C29B O3 C31B C32B 59(3)
C31A O3 C31B C32B -32(2)
Al1 O3 C31B C32B -134(2)
